data_1570516
loop_
_publ_author_name
'Lei, Guorong'
'Cheng, Wenchuan'
'Lu, Zujia'
'Zhang, Tonglai'
'Li, Zhimin'
'Zhang, Jianguo'

_publ_section_title
;
 A three-dimensional energetic coordination compound (BLG-1) with
 excellent initiating ability for lead-free primary explosives.
;
_journal_issue 12
_journal_name_full 'Materials horizons'
_journal_page_first 5775
_journal_page_last 5781
_journal_paper_doi 10.1039/d3mh01410j
_journal_volume 10
_journal_year 2023
_chemical_formula_sum 'C4 H4 Br2 Cu N8 O6'
_chemical_formula_weight 483.51
_space_group_IT_number 14
_space_group_name_Hall '-P 2ybc'
_space_group_name_H-M_alt 'P 1 21/c 1'
_symmetry_cell_setting monoclinic
_symmetry_space_group_name_H-M 'P 1 21/c 1'
_atom_sites_solution_hydrogens geom
_atom_sites_solution_primary direct
_atom_sites_solution_secondary difmap
_audit_block_doi 10.5517/ccdc.csd.cc2gyn36
_audit_creation_method SHELXL-97
_audit_update_record
;
2023-09-04 deposited with the CCDC.	2023-09-27 downloaded from the CCDC.
;
_cell_angle_alpha 90.00
_cell_angle_beta 93.497(2)
_cell_angle_gamma 90.00
_cell_formula_units_Z 2
_cell_length_a 9.3556(9)
_cell_length_b 6.8168(7)
_cell_length_c 9.3773(8)
_cell_measurement_reflns_used 2328
_cell_measurement_temperature 298(2)
_cell_measurement_theta_max 28.295
_cell_measurement_theta_min 2.19
_cell_volume 596.93(10)
_computing_cell_refinement 'Bruker SMART'
_computing_data_collection 'Bruker SMART'
_computing_data_reduction 'Bruker SAINT'
_computing_molecular_graphics 'Bruker SHELXTL'
_computing_publication_material 'Bruker SHELXTL'
_computing_structure_refinement 'SHELXL-97 (Sheldrick, 1997)'
_computing_structure_solution 'SHELXS-97 (Sheldrick, 1990)'
_diffrn_ambient_temperature 298(2)
_diffrn_measured_fraction_theta_full 0.999
_diffrn_measured_fraction_theta_max 0.999
_diffrn_measurement_device_type 'CCD area detector'
_diffrn_measurement_method 'phi and omega scans'
_diffrn_radiation_monochromator graphite
_diffrn_radiation_source 'fine-focus sealed tube'
_diffrn_radiation_type MoK\a
_diffrn_radiation_wavelength 0.71073
_diffrn_reflns_av_R_equivalents 0.0628
_diffrn_reflns_av_sigmaI/netI 0.0469
_diffrn_reflns_limit_h_max 11
_diffrn_reflns_limit_h_min -10
_diffrn_reflns_limit_k_max 7
_diffrn_reflns_limit_k_min -8
_diffrn_reflns_limit_l_max 11
_diffrn_reflns_limit_l_min -8
_diffrn_reflns_number 2734
_diffrn_reflns_theta_full 25.01
_diffrn_reflns_theta_max 25.01
_diffrn_reflns_theta_min 2.18
_exptl_absorpt_coefficient_mu 8.571
_exptl_absorpt_correction_T_max 0.5853
_exptl_absorpt_correction_T_min 0.3076
_exptl_absorpt_correction_type multi-scan
_exptl_absorpt_process_details sadabs
_exptl_crystal_density_diffrn 2.690
_exptl_crystal_density_method 'not measured'
_exptl_crystal_description block
_exptl_crystal_F_000 462
_exptl_crystal_size_max 0.18
_exptl_crystal_size_mid 0.11
_exptl_crystal_size_min 0.07
_refine_diff_density_max 0.814
_refine_diff_density_min -1.553
_refine_diff_density_rms 0.192
_refine_ls_extinction_coef 0.026(3)
_refine_ls_extinction_expression Fc^*^=kFc[1+0.001xFc^2^\l^3^/sin(2\q)]^-1/4^
_refine_ls_extinction_method SHELXL
_refine_ls_goodness_of_fit_ref 1.030
_refine_ls_hydrogen_treatment mixed
_refine_ls_matrix_type full
_refine_ls_number_parameters 98
_refine_ls_number_reflns 1055
_refine_ls_number_restraints 0
_refine_ls_restrained_S_all 1.030
_refine_ls_R_factor_all 0.0428
_refine_ls_R_factor_gt 0.0402
_refine_ls_shift/su_max 0.001
_refine_ls_shift/su_mean 0.000
_refine_ls_structure_factor_coef Fsqd
_refine_ls_weighting_details 'calc w=1/[\s^2^(Fo^2^)+(0.0738P)^2^+0.0000P] where P=(Fo^2^+2Fc^2^)/3'
_refine_ls_weighting_scheme calc
_refine_ls_wR_factor_gt 0.0969
_refine_ls_wR_factor_ref 0.0984
_reflns_number_gt 973
_reflns_number_total 1055
_reflns_threshold_expression >2sigma(I)
_cod_data_source_file d3mh01410j2.cif
_cod_data_source_block 210808a
_cod_depositor_comments
;
The following automatic conversions were performed:

data item '_symmetry_cell_setting' value 'Monoclinic' was changed to
'monoclinic' in accordance with the
/home/data/users/saulius/crontab/automatic-downloads/current/RSC/lib/dictionaries/cif_core.dic
dictionary named 'cif_core.dic' version 2.4.2 last updated on
2011-04-26.

Automatic conversion script
Id: cif_fix_values 8170 2020-07-09 18:12:32Z antanas 
;
_cod_original_sg_symbol_H-M P2(1)/c
_cod_database_code 1570516

loop_
_symmetry_equiv_pos_as_xyz
'x, y, z'
'-x, y+1/2, -z+1/2'
'-x, -y, -z'
'x, -y-1/2, z-1/2'

loop_
_atom_site_label
_atom_site_type_symbol
_atom_site_fract_x
_atom_site_fract_y
_atom_site_fract_z
_atom_site_U_iso_or_equiv
_atom_site_adp_type
_atom_site_occupancy
_atom_site_symmetry_multiplicity
_atom_site_calc_flag
_atom_site_refinement_flags
_atom_site_disorder_assembly
_atom_site_disorder_group
Cu1 Cu 0.5000 0.5000 0.0000 0.0137(3) Uani 1 2 d S . .
Br1 Br 0.65770(4) 0.19068(6) 0.23607(4) 0.0163(3) Uani 1 1 d . . .
N1 N 0.6849(4) 0.6407(6) 0.0259(4) 0.0172(8) Uani 1 1 d . . .
N2 N 0.7950(4) 0.5723(6) 0.1213(4) 0.0245(9) Uani 1 1 d . . .
N3 N 0.8678(4) 0.8289(5) 0.0057(4) 0.0178(9) Uani 1 1 d . . .
N4 N 0.9414(4) 0.9931(6) -0.0357(4) 0.0195(8) Uani 1 1 d . . .
O1 O 0.6133(4) 0.2051(5) 0.0638(3) 0.0245(8) Uani 1 1 d . . .
O2 O 0.5269(3) 0.0414(5) 0.2895(3) 0.0208(7) Uani 1 1 d . . .
O3 O 0.8038(3) 0.0595(6) 0.2517(4) 0.0298(9) Uani 1 1 d . . .
C1 C 0.9031(5) 0.6887(7) 0.1077(5) 0.0241(12) Uani 1 1 d . . .
H1 H 0.9910 0.6789 0.1590 0.029 Uiso 1 1 calc R . .
C2 C 0.7289(4) 0.7938(6) -0.0408(5) 0.0152(9) Uani 1 1 d . . .
H2 H 0.6753 0.8670 -0.1085 0.018 Uiso 1 1 calc R . .

loop_
_atom_site_aniso_label
_atom_site_aniso_U_11
_atom_site_aniso_U_22
_atom_site_aniso_U_33
_atom_site_aniso_U_23
_atom_site_aniso_U_13
_atom_site_aniso_U_12
Cu1 0.0103(4) 0.0170(5) 0.0134(4) 0.0000(3) -0.0025(3) -0.0059(3)
Br1 0.0147(3) 0.0177(4) 0.0160(3) -0.00042(15) -0.00299(19) -0.00098(16)
N1 0.0116(16) 0.024(2) 0.0155(19) 0.0008(16) -0.0053(14) -0.0038(15)
N2 0.0180(19) 0.028(2) 0.026(2) 0.0097(18) -0.0101(15) -0.0065(17)
N3 0.0130(17) 0.020(2) 0.020(2) 0.0024(15) -0.0023(15) -0.0098(14)
N4 0.0186(17) 0.019(2) 0.021(2) -0.0001(15) -0.0021(14) -0.0103(16)
O1 0.0282(17) 0.029(2) 0.0159(17) 0.0031(14) -0.0037(14) 0.0016(14)
O2 0.0187(15) 0.0262(18) 0.0170(16) 0.0018(14) -0.0024(12) -0.0075(13)
O3 0.0160(16) 0.038(2) 0.034(2) 0.0000(17) -0.0037(14) 0.0054(15)
C1 0.015(2) 0.027(3) 0.029(3) 0.006(2) -0.010(2) -0.0037(18)
C2 0.013(2) 0.016(2) 0.016(2) 0.0006(17) -0.0058(16) -0.0039(16)

loop_
_atom_type_symbol
_atom_type_description
_atom_type_scat_dispersion_real
_atom_type_scat_dispersion_imag
_atom_type_scat_source
C C 0.0033 0.0016 'International Tables Vol C Tables 4.2.6.8 and 6.1.1.4'
H H 0.0000 0.0000 'International Tables Vol C Tables 4.2.6.8 and 6.1.1.4'
N N 0.0061 0.0033 'International Tables Vol C Tables 4.2.6.8 and 6.1.1.4'
O O 0.0106 0.0060 'International Tables Vol C Tables 4.2.6.8 and 6.1.1.4'
Br Br -0.2901 2.4595 'International Tables Vol C Tables 4.2.6.8 and 6.1.1.4'
Cu Cu 0.3201 1.2651 'International Tables Vol C Tables 4.2.6.8 and 6.1.1.4'

loop_
_geom_angle_atom_site_label_1
_geom_angle_atom_site_label_2
_geom_angle_atom_site_label_3
_geom_angle
_geom_angle_site_symmetry_1
_geom_angle_site_symmetry_3
_geom_angle_publ_flag
N1 Cu1 N1 180.0 . 3_665 ?
N1 Cu1 O2 91.57(14) . 4_565 ?
N1 Cu1 O2 88.43(14) 3_665 4_565 ?
N1 Cu1 O2 88.43(14) . 2_655 ?
N1 Cu1 O2 91.57(14) 3_665 2_655 ?
O2 Cu1 O2 180.0 4_565 2_655 ?
N1 Cu1 O1 90.35(15) . . ?
N1 Cu1 O1 89.65(15) 3_665 . ?
O2 Cu1 O1 92.77(11) 4_565 . ?
O2 Cu1 O1 87.23(11) 2_655 . ?
N1 Cu1 O1 89.65(15) . 3_665 ?
N1 Cu1 O1 90.35(15) 3_665 3_665 ?
O2 Cu1 O1 87.23(11) 4_565 3_665 ?
O2 Cu1 O1 92.77(11) 2_655 3_665 ?
O1 Cu1 O1 180.0 . 3_665 ?
O3 Br1 O1 106.31(17) . . ?
O3 Br1 O2 105.12(18) . . ?
O1 Br1 O2 100.53(16) . . ?
C2 N1 N2 109.4(3) . . ?
C2 N1 Cu1 129.2(3) . . ?
N2 N1 Cu1 121.3(3) . . ?
C1 N2 N1 106.3(4) . . ?
C2 N3 C1 106.5(4) . . ?
C2 N3 N4 122.2(4) . . ?
C1 N3 N4 130.8(4) . . ?
N4 N4 N3 110.2(5) 3_775 . ?
Br1 O1 Cu1 112.73(16) . . ?
Br1 O2 Cu1 120.52(17) . 2_645 ?
N2 C1 N3 109.7(4) . . ?
N2 C1 H1 125.2 . . ?
N3 C1 H1 125.2 . . ?
N1 C2 N3 108.1(4) . . ?
N1 C2 H2 126.0 . . ?
N3 C2 H2 126.0 . . ?

loop_
_geom_bond_atom_site_label_1
_geom_bond_atom_site_label_2
_geom_bond_distance
_geom_bond_site_symmetry_2
_geom_bond_publ_flag
Cu1 N1 1.980(4) . ?
Cu1 N1 1.980(4) 3_665 ?
Cu1 O2 2.025(3) 4_565 ?
Cu1 O2 2.025(3) 2_655 ?
Cu1 O1 2.333(3) . ?
Cu1 O1 2.333(3) 3_665 ?
Br1 O3 1.633(3) . ?
Br1 O1 1.646(3) . ?
Br1 O2 1.691(3) . ?
N1 C2 1.297(6) . ?
N1 N2 1.402(5) . ?
N2 C1 1.297(6) . ?
N3 C2 1.366(6) . ?
N3 C1 1.378(6) . ?
N3 N4 1.382(5) . ?
N4 N4 1.253(7) 3_775 ?
O2 Cu1 2.025(3) 2_645 ?
C1 H1 0.9300 . ?
C2 H2 0.9300 . ?

loop_
_geom_torsion_atom_site_label_1
_geom_torsion_atom_site_label_2
_geom_torsion_atom_site_label_3
_geom_torsion_atom_site_label_4
_geom_torsion
_geom_torsion_site_symmetry_1
_geom_torsion_site_symmetry_2
_geom_torsion_site_symmetry_3
_geom_torsion_site_symmetry_4
_geom_torsion_publ_flag
N1 Cu1 N1 C2 -147(100) 3_665 . . . ?
O2 Cu1 N1 C2 55.6(4) 4_565 . . . ?
O2 Cu1 N1 C2 -124.4(4) 2_655 . . . ?
O1 Cu1 N1 C2 148.4(4) . . . . ?
O1 Cu1 N1 C2 -31.6(4) 3_665 . . . ?
N1 Cu1 N1 N2 37(100) 3_665 . . . ?
O2 Cu1 N1 N2 -120.3(3) 4_565 . . . ?
O2 Cu1 N1 N2 59.7(3) 2_655 . . . ?
O1 Cu1 N1 N2 -27.6(3) . . . . ?
O1 Cu1 N1 N2 152.4(3) 3_665 . . . ?
C2 N1 N2 C1 -0.2(5) . . . . ?
Cu1 N1 N2 C1 176.5(3) . . . . ?
C2 N3 N4 N4 170.7(4) . . . 3_775 ?
C1 N3 N4 N4 0.1(8) . . . 3_775 ?
O3 Br1 O1 Cu1 -148.05(19) . . . . ?
O2 Br1 O1 Cu1 102.63(19) . . . . ?
N1 Cu1 O1 Br1 73.61(19) . . . . ?
N1 Cu1 O1 Br1 -106.39(19) 3_665 . . . ?
O2 Cu1 O1 Br1 165.21(19) 4_565 . . . ?
O2 Cu1 O1 Br1 -14.79(19) 2_655 . . . ?
O1 Cu1 O1 Br1 -25(100) 3_665 . . . ?
O3 Br1 O2 Cu1 80.1(2) . . . 2_645 ?
O1 Br1 O2 Cu1 -169.68(19) . . . 2_645 ?
N1 N2 C1 N3 -0.7(5) . . . . ?
C2 N3 C1 N2 1.3(5) . . . . ?
N4 N3 C1 N2 173.0(4) . . . . ?
N2 N1 C2 N3 1.0(5) . . . . ?
Cu1 N1 C2 N3 -175.3(3) . . . . ?
C1 N3 C2 N1 -1.4(5) . . . . ?
N4 N3 C2 N1 -174.0(4) . . . . ?
